data_4028380
loop_
_publ_author_name
'Mario Uosis-Martin'
'G. Dan Panto\,s'
'Mary F. Mahon'
'Simon E. Lewis'

_publ_section_title
;
 A Model System for the Synthesis of Complanadine Alkaloids by "Diverted
 Kondrat'eva" Oxazole-Olefin Cycloaddition
;
_journal_name_full 'Journal of Organic Chemistry'
_journal_page_first 6253
_journal_page_last 6263
_journal_paper_doi 10.1021/jo401014n
_journal_volume 78
_journal_year 2013
_chemical_formula_sum 'C32.75 H46.75 Cl2.25 N2 O4'
_chemical_formula_weight 612.23
_chemical_name_systematic
; 
 ? 
;
_space_group_IT_number 14
_symmetry_cell_setting monoclinic
_symmetry_space_group_name_Hall '-P 2yn'
_symmetry_space_group_name_H-M 'P 1 21/n 1'
_atom_sites_solution_hydrogens geom
_atom_sites_solution_primary direct
_atom_sites_solution_secondary difmap
_audit_creation_method SHELXL-97
_cell_angle_alpha 90.00
_cell_angle_beta 97.729(8)
_cell_angle_gamma 90.00
_cell_formula_units_Z 4
_cell_length_a 14.8975(16)
_cell_length_b 7.3862(4)
_cell_length_c 30.776(3)
_cell_measurement_reflns_used 3934
_cell_measurement_temperature 150(2)
_cell_measurement_theta_max 62.7503
_cell_measurement_theta_min 2.8956
_cell_volume 3355.7(5)
_computing_cell_refinement
;
CrysAlisPro, Oxford Diffraction Ltd.,
Version 1.171.34.40 (release 27-08-2010 CrysAlis171 .NET)
(compiled Aug 27 2010,11:50:40)
;
_computing_data_collection
;
CrysAlisPro, Oxford Diffraction Ltd.,
Version 1.171.34.40 (release 27-08-2010 CrysAlis171 .NET)
(compiled Aug 27 2010,11:50:40)
;
_computing_data_reduction
;
CrysAlisPro, Oxford Diffraction Ltd.,
Version 1.171.34.40 (release 27-08-2010 CrysAlis171 .NET)
(compiled Aug 27 2010,11:50:40)
;
_computing_molecular_graphics 'ORTEX (P.McArdle 1995)'
_computing_publication_material 'SHELXL-97/2 (Sheldrick 1997)'
_computing_structure_refinement 'SHELXL-97/2 (Sheldrick 1997)'
_computing_structure_solution 'SHELXS-97 (Sheldrick 1990)'
_diffrn_ambient_temperature 150(2)
_diffrn_detector_area_resol_mean 10.3795
_diffrn_measured_fraction_theta_full 0.971
_diffrn_measured_fraction_theta_max 0.971
_diffrn_measurement_device_type 'Xcalibur, Atlas, Gemini ultra'
_diffrn_measurement_method CCD
_diffrn_radiation_monochromator mirror
_diffrn_radiation_source 'Enhance Ultra (Cu) x-ray Source'
_diffrn_radiation_type 'Cu K\a'
_diffrn_radiation_wavelength 1.54184
_diffrn_reflns_av_R_equivalents 0.1109
_diffrn_reflns_av_sigmaI/netI 0.1074
_diffrn_reflns_limit_h_max 15
_diffrn_reflns_limit_h_min -16
_diffrn_reflns_limit_k_max 8
_diffrn_reflns_limit_k_min -6
_diffrn_reflns_limit_l_max 30
_diffrn_reflns_limit_l_min -34
_diffrn_reflns_number 11535
_diffrn_reflns_theta_full 58.93
_diffrn_reflns_theta_max 58.93
_diffrn_reflns_theta_min 4.94
_exptl_absorpt_coefficient_mu 2.214
_exptl_absorpt_correction_T_max 1.00000
_exptl_absorpt_correction_T_min 0.59444
_exptl_absorpt_correction_type multi-scan
_exptl_absorpt_process_details
;
CrysAlisPro, Oxford Diffraction Ltd.,
Version 1.171.34.40 (release 27-08-2010 CrysAlis171 .NET)
(compiled Aug 27 2010,11:50:40)
empirical absorption correction using spherical harmonics,
 implemented in SCALE3 ABSPACK scaling algorithm.
;
_exptl_crystal_colour colorless
_exptl_crystal_density_diffrn 1.212
_exptl_crystal_description tabloid
_exptl_crystal_F_000 1310
_exptl_crystal_size_max 0.35
_exptl_crystal_size_mid 0.10
_exptl_crystal_size_min 0.06
_refine_diff_density_max 0.752
_refine_diff_density_min -0.511
_refine_diff_density_rms 0.104
_refine_ls_extinction_method none
_refine_ls_goodness_of_fit_ref 1.108
_refine_ls_hydrogen_treatment constr
_refine_ls_matrix_type full
_refine_ls_number_parameters 390
_refine_ls_number_reflns 4690
_refine_ls_number_restraints 10
_refine_ls_restrained_S_all 1.141
_refine_ls_R_factor_all 0.1397
_refine_ls_R_factor_gt 0.1043
_refine_ls_shift/su_max 0.002
_refine_ls_shift/su_mean 0.000
_refine_ls_structure_factor_coef Fsqd
_refine_ls_weighting_details 'calc w=1/[\s^2^(Fo^2^)+(0.2000P)^2^+0.0000P] where P=(Fo^2^+2Fc^2^)/3'
_refine_ls_weighting_scheme calc
_refine_ls_wR_factor_gt 0.2796
_refine_ls_wR_factor_ref 0.3348
_reflns_number_gt 3004
_reflns_number_total 4690
_reflns_threshold_expression >2sigma(I)
_cod_data_source_file jo401014n_si_002.cif
_cod_data_source_block p10sel2
_cod_database_code 4028380

loop_
_symmetry_equiv_pos_as_xyz
'x, y, z'
'-x+1/2, y+1/2, -z+1/2'
'-x, -y, -z'
'x-1/2, -y-1/2, z-1/2'

loop_
_atom_site_label
_atom_site_type_symbol
_atom_site_fract_x
_atom_site_fract_y
_atom_site_fract_z
_atom_site_U_iso_or_equiv
_atom_site_adp_type
_atom_site_occupancy
_atom_site_symmetry_multiplicity
_atom_site_calc_flag
_atom_site_refinement_flags
_atom_site_disorder_assembly
_atom_site_disorder_group
Cl1 Cl 0.79025(17) 0.2378(3) 0.18042(9) 0.0713(8) Uani 0.75 1 d PD A .
Cl3 Cl 0.9010(2) -0.0637(4) 0.15982(10) 0.0579(8) Uani 0.55 1 d PD A 1
Cl2 Cl 0.8030(3) -0.0678(5) 0.23592(13) 0.0763(10) Uani 0.55 1 d PD A 1
O1 O 0.1602(2) 0.0248(4) 0.14638(12) 0.0392(10) Uani 1 1 d . . .
O2 O 0.2027(2) -0.2654(4) 0.20876(13) 0.0432(10) Uani 1 1 d . . .
H2 H 0.2145 -0.2950 0.2353 0.052 Uiso 1 1 calc R . .
N1 N 0.2235(3) 0.1854(5) 0.20325(14) 0.0363(11) Uani 1 1 d . . .
C1 C 0.2192(3) 0.0299(6) 0.18319(17) 0.0319(12) Uani 1 1 d . . .
C2 C 0.1609(4) 0.2924(7) 0.17633(19) 0.0440(15) Uani 1 1 d . . .
H2C H 0.1472 0.4151 0.1819 0.053 Uiso 1 1 calc R . .
C3 C 0.1234(4) 0.1968(6) 0.14176(19) 0.0397(13) Uani 1 1 d . . .
H3 H 0.0800 0.2388 0.1185 0.048 Uiso 1 1 calc R . .
C4 C 0.2693(3) -0.1407(6) 0.19798(17) 0.0344(12) Uani 1 1 d . . .
H4 H 0.3133 -0.1147 0.2247 0.041 Uiso 1 1 calc R . .
C5 C 0.3205(4) -0.2255(6) 0.16208(19) 0.0419(14) Uani 1 1 d . . .
H5 H 0.2740 -0.2572 0.1367 0.050 Uiso 1 1 calc R . .
C6 C 0.3654(4) -0.4040(6) 0.1795(2) 0.0483(15) Uani 1 1 d . . .
H6A H 0.3207 -0.4771 0.1929 0.058 Uiso 1 1 calc R . .
H6B H 0.3834 -0.4739 0.1546 0.058 Uiso 1 1 calc R . .
C7 C 0.4472(4) -0.3735(7) 0.2128(2) 0.0503(16) Uani 1 1 d . . .
H7A H 0.4752 -0.4915 0.2218 0.060 Uiso 1 1 calc R . .
H7B H 0.4285 -0.3148 0.2391 0.060 Uiso 1 1 calc R . .
C8 C 0.5157(4) -0.2561(7) 0.1945(2) 0.0522(16) Uani 1 1 d . . .
H8A H 0.5396 -0.3225 0.1706 0.063 Uiso 1 1 calc R . .
H8B H 0.5670 -0.2334 0.2179 0.063 Uiso 1 1 calc R . .
C9 C 0.4775(4) -0.0728(6) 0.1766(2) 0.0449(15) Uani 1 1 d . . .
C10 C 0.5489(4) 0.0185(8) 0.1516(2) 0.0564(17) Uani 1 1 d . . .
H10A H 0.6023 0.0512 0.1728 0.068 Uiso 1 1 calc R . .
H10B H 0.5690 -0.0704 0.1308 0.068 Uiso 1 1 calc R . .
C11 C 0.5150(4) 0.1876(8) 0.1262(2) 0.0622(18) Uani 1 1 d . . .
H11A H 0.5013 0.2829 0.1469 0.075 Uiso 1 1 calc R . .
H11B H 0.5628 0.2340 0.1097 0.075 Uiso 1 1 calc R . .
C12 C 0.4310(5) 0.1456(9) 0.0948(2) 0.0670(19) Uani 1 1 d . . .
H12A H 0.4467 0.0605 0.0721 0.080 Uiso 1 1 calc R . .
H12B H 0.4081 0.2585 0.0799 0.080 Uiso 1 1 calc R . .
C13 C 0.3566(4) 0.0624(7) 0.1180(2) 0.0497(15) Uani 1 1 d . . .
H13A H 0.3043 0.0294 0.0961 0.060 Uiso 1 1 calc R . .
H13B H 0.3358 0.1524 0.1383 0.060 Uiso 1 1 calc R . .
C14 C 0.3921(4) -0.1088(7) 0.1442(2) 0.0435(14) Uani 1 1 d . . .
H14 H 0.4143 -0.1878 0.1214 0.052 Uiso 1 1 calc R . .
C15 C 0.4608(4) 0.0546(6) 0.2138(2) 0.0446(15) Uani 1 1 d . . .
H15 H 0.4163 0.1453 0.2061 0.054 Uiso 1 1 calc R . .
C16 C 0.4990(5) 0.0571(8) 0.2546(2) 0.0639(19) Uani 1 1 d . . .
H16A H 0.5442 -0.0296 0.2646 0.077 Uiso 1 1 calc R . .
H16B H 0.4815 0.1455 0.2743 0.077 Uiso 1 1 calc R . .
C17 C 0.8525(7) 0.0460(11) 0.1996(3) 0.081(3) Uani 0.75 1 d PD . .
H17 H 0.9062 0.1002 0.2181 0.097 Uiso 0.75 1 calc PR A 1
O1A O 0.0053(2) 0.5221(4) 0.10570(12) 0.0406(10) Uani 1 1 d . . .
O2A O 0.0010(2) 0.2326(4) 0.04237(12) 0.0376(9) Uani 1 1 d . . .
H2A H 0.0289 0.2499 0.0208 0.045 Uiso 1 1 calc R . .
N1A N -0.0198(3) 0.6865(5) 0.04491(15) 0.0374(11) Uani 1 1 d . . .
C1A C -0.0309(3) 0.5304(6) 0.06317(18) 0.0347(12) Uani 1 1 d . . .
C2A C 0.0279(4) 0.7899(6) 0.07876(19) 0.0399(14) Uani 1 1 d . . .
H2B H 0.0462 0.9121 0.0761 0.048 Uiso 1 1 calc R . .
C3A C 0.0435(4) 0.6913(6) 0.11481(19) 0.0413(14) Uani 1 1 d . . .
H3A H 0.0753 0.7295 0.1421 0.050 Uiso 1 1 calc R . .
C4A C -0.0709(3) 0.3612(6) 0.04151(18) 0.0336(12) Uani 1 1 d . . .
H4A H -0.0942 0.3894 0.0102 0.040 Uiso 1 1 calc R . .
C5A C -0.1484(4) 0.2800(6) 0.06341(19) 0.0397(14) Uani 1 1 d . . .
H5A H -0.1239 0.2573 0.0948 0.048 Uiso 1 1 calc R . .
C6A C -0.1765(4) 0.0948(6) 0.0429(2) 0.0464(15) Uani 1 1 d . . .
H6A1 H -0.1217 0.0206 0.0414 0.056 Uiso 1 1 calc R . .
H6A2 H -0.2149 0.0306 0.0619 0.056 Uiso 1 1 calc R . .
C7A C -0.2288(4) 0.1163(7) -0.0031(2) 0.0484(15) Uani 1 1 d . . .
H7A1 H -0.1888 0.1717 -0.0227 0.058 Uiso 1 1 calc R . .
H7A2 H -0.2475 -0.0045 -0.0151 0.058 Uiso 1 1 calc R . .
C8A C -0.3115(4) 0.2333(7) -0.0023(2) 0.0492(16) Uani 1 1 d . . .
H8A1 H -0.3539 0.1709 0.0149 0.059 Uiso 1 1 calc R . .
H8A2 H -0.3424 0.2482 -0.0326 0.059 Uiso 1 1 calc R . .
C9A C -0.2894(4) 0.4223(6) 0.0178(2) 0.0442(14) Uani 1 1 d . . .
C10A C -0.3809(4) 0.5149(8) 0.0239(2) 0.0527(16) Uani 1 1 d . . .
H10C H -0.4147 0.5419 -0.0053 0.063 Uiso 1 1 calc R . .
H10D H -0.4177 0.4296 0.0389 0.063 Uiso 1 1 calc R . .
C11A C -0.3684(4) 0.6903(8) 0.0505(2) 0.0580(18) Uani 1 1 d . . .
H11C H -0.3389 0.7819 0.0337 0.070 Uiso 1 1 calc R . .
H11D H -0.4285 0.7378 0.0552 0.070 Uiso 1 1 calc R . .
C12A C -0.3111(4) 0.6611(8) 0.0947(2) 0.0622(18) Uani 1 1 d . . .
H12C H -0.3442 0.5814 0.1130 0.075 Uiso 1 1 calc R . .
H12D H -0.3010 0.7788 0.1099 0.075 Uiso 1 1 calc R . .
C13A C -0.2198(4) 0.5756(7) 0.0895(2) 0.0465(15) Uani 1 1 d . . .
H13C H -0.1859 0.5512 0.1188 0.056 Uiso 1 1 calc R . .
H13D H -0.1838 0.6612 0.0741 0.056 Uiso 1 1 calc R . .
C14A C -0.2328(4) 0.3975(6) 0.06333(19) 0.0395(13) Uani 1 1 d . . .
H14A H -0.2729 0.3238 0.0800 0.047 Uiso 1 1 calc R . .
C15A C -0.2414(4) 0.5422(7) -0.0120(2) 0.0445(15) Uani 1 1 d . . .
H15A H -0.2071 0.6400 0.0018 0.053 Uiso 1 1 calc R . .
C16A C -0.2417(5) 0.5261(8) -0.0547(2) 0.0606(18) Uani 1 1 d . . .
H16C H -0.2748 0.4308 -0.0702 0.073 Uiso 1 1 calc R . .
H16D H -0.2089 0.6097 -0.0699 0.073 Uiso 1 1 calc R . .
Cl2A Cl 0.7901(8) -0.1533(15) 0.2118(4) 0.090(3) Uiso 0.20 1 d PD A 2
Cl3A Cl 0.9380(9) 0.004(2) 0.1740(5) 0.113(5) Uiso 0.20 1 d PD A 2

loop_
_atom_site_aniso_label
_atom_site_aniso_U_11
_atom_site_aniso_U_22
_atom_site_aniso_U_33
_atom_site_aniso_U_23
_atom_site_aniso_U_13
_atom_site_aniso_U_12
Cl1 0.0777(16) 0.0606(14) 0.0763(18) 0.0090(11) 0.0135(13) 0.0187(11)
Cl3 0.085(2) 0.0381(14) 0.0482(18) -0.0017(12) 0.0009(15) 0.0121(14)
Cl2 0.084(2) 0.073(2) 0.072(2) 0.0339(19) 0.0122(18) -0.0060(17)
O1 0.048(2) 0.0175(17) 0.047(2) -0.0019(15) -0.0126(17) 0.0040(14)
O2 0.054(2) 0.0249(18) 0.045(2) 0.0070(16) -0.0134(18) -0.0099(15)
N1 0.043(3) 0.020(2) 0.043(3) -0.0024(18) -0.006(2) 0.0048(18)
C1 0.027(3) 0.027(3) 0.037(3) 0.000(2) -0.009(2) 0.000(2)
C2 0.050(3) 0.026(3) 0.050(4) 0.000(2) -0.014(3) 0.003(2)
C3 0.047(3) 0.023(3) 0.045(3) 0.003(2) -0.010(3) 0.004(2)
C4 0.045(3) 0.015(2) 0.038(3) -0.001(2) -0.014(2) -0.003(2)
C5 0.047(3) 0.024(3) 0.048(4) -0.004(2) -0.017(3) 0.002(2)
C6 0.051(4) 0.023(3) 0.067(4) -0.005(3) -0.008(3) 0.006(2)
C7 0.056(4) 0.023(3) 0.066(4) 0.008(3) -0.012(3) 0.007(2)
C8 0.048(4) 0.035(3) 0.068(5) 0.000(3) -0.008(3) 0.008(2)
C9 0.041(3) 0.027(3) 0.064(4) -0.001(2) -0.006(3) 0.005(2)
C10 0.049(4) 0.046(3) 0.074(5) 0.001(3) 0.007(3) 0.005(3)
C11 0.065(4) 0.049(4) 0.076(5) 0.019(3) 0.023(4) 0.009(3)
C12 0.067(5) 0.064(4) 0.072(5) 0.025(4) 0.018(4) 0.014(3)
C13 0.059(4) 0.040(3) 0.048(4) 0.001(3) -0.002(3) 0.008(3)
C14 0.048(3) 0.033(3) 0.047(4) -0.006(2) -0.003(3) 0.011(2)
C15 0.042(3) 0.029(3) 0.060(4) 0.001(3) -0.006(3) -0.001(2)
C16 0.068(5) 0.053(4) 0.064(5) -0.012(3) -0.015(4) 0.007(3)
C17 0.094(8) 0.090(7) 0.059(7) 0.009(5) 0.015(6) 0.016(6)
O1A 0.048(2) 0.0218(17) 0.046(2) 0.0012(16) -0.0149(17) -0.0025(15)
O2A 0.041(2) 0.0256(17) 0.044(2) 0.0017(15) -0.0037(17) 0.0082(14)
N1A 0.045(3) 0.021(2) 0.043(3) 0.0029(19) -0.006(2) -0.0008(18)
C1A 0.033(3) 0.026(3) 0.043(3) 0.001(2) -0.002(2) 0.002(2)
C2A 0.042(3) 0.019(2) 0.055(4) 0.002(2) -0.007(3) 0.000(2)
C3A 0.050(3) 0.022(3) 0.045(4) -0.005(2) -0.014(3) -0.004(2)
C4A 0.040(3) 0.015(2) 0.040(3) -0.002(2) -0.013(2) 0.005(2)
C5A 0.045(3) 0.025(2) 0.044(3) 0.003(2) -0.013(3) -0.006(2)
C6A 0.055(4) 0.018(2) 0.060(4) -0.001(2) -0.012(3) -0.005(2)
C7A 0.055(4) 0.026(3) 0.059(4) -0.010(3) -0.008(3) -0.006(2)
C8A 0.054(4) 0.034(3) 0.052(4) 0.005(3) -0.019(3) -0.008(3)
C9A 0.039(3) 0.027(3) 0.061(4) 0.005(2) -0.010(3) -0.001(2)
C10A 0.044(4) 0.044(3) 0.068(4) -0.001(3) -0.003(3) -0.004(3)
C11A 0.046(4) 0.043(3) 0.086(5) 0.000(3) 0.014(3) 0.006(3)
C12A 0.057(4) 0.049(4) 0.082(5) -0.017(3) 0.012(4) 0.007(3)
C13A 0.040(3) 0.034(3) 0.064(4) -0.005(3) 0.000(3) 0.001(2)
C14A 0.044(3) 0.026(3) 0.048(3) -0.001(2) 0.003(3) -0.002(2)
C15A 0.046(3) 0.029(3) 0.052(4) 0.009(2) -0.016(3) 0.006(2)
C16A 0.071(5) 0.051(4) 0.054(4) 0.010(3) -0.013(3) 0.001(3)

loop_
_atom_type_symbol
_atom_type_description
_atom_type_scat_dispersion_real
_atom_type_scat_dispersion_imag
_atom_type_scat_source
C C 0.0181 0.0091 'International Tables Vol C Tables 4.2.6.8 and 6.1.1.4'
H H 0.0000 0.0000 'International Tables Vol C Tables 4.2.6.8 and 6.1.1.4'
O O 0.0492 0.0322 'International Tables Vol C Tables 4.2.6.8 and 6.1.1.4'
Cl Cl 0.3639 0.7018 'International Tables Vol C Tables 4.2.6.8 and 6.1.1.4'
N N 0.0311 0.0180 'International Tables Vol C Tables 4.2.6.8 and 6.1.1.4'

loop_
_geom_angle_atom_site_label_1
_geom_angle_atom_site_label_2
_geom_angle_atom_site_label_3
_geom_angle
C1 O1 C3 105.5(4)
C4 O2 H2 109.5
C1 N1 C2 103.3(4)
N1 C1 O1 114.3(4)
N1 C1 C4 127.3(4)
O1 C1 C4 118.4(4)
C3 C2 N1 110.3(4)
C3 C2 H2C 124.9
N1 C2 H2C 124.9
C2 C3 O1 106.6(4)
C2 C3 H3 126.7
O1 C3 H3 126.7
O2 C4 C1 106.3(4)
O2 C4 C5 109.2(4)
C1 C4 C5 113.1(4)
O2 C4 H4 109.4
C1 C4 H4 109.4
C5 C4 H4 109.4
C14 C5 C6 108.4(4)
C14 C5 C4 117.5(4)
C6 C5 C4 109.2(5)
C14 C5 H5 107.1
C6 C5 H5 107.1
C4 C5 H5 107.1
C7 C6 C5 112.5(4)
C7 C6 H6A 109.1
C5 C6 H6A 109.1
C7 C6 H6B 109.1
C5 C6 H6B 109.1
H6A C6 H6B 107.8
C6 C7 C8 111.2(5)
C6 C7 H7A 109.4
C8 C7 H7A 109.4
C6 C7 H7B 109.4
C8 C7 H7B 109.4
H7A C7 H7B 108.0
C7 C8 C9 113.8(5)
C7 C8 H8A 108.8
C9 C8 H8A 108.8
C7 C8 H8B 108.8
C9 C8 H8B 108.8
H8A C8 H8B 107.7
C15 C9 C14 113.0(5)
C15 C9 C8 111.3(5)
C14 C9 C8 108.3(4)
C15 C9 C10 107.3(4)
C14 C9 C10 108.4(5)
C8 C9 C10 108.4(4)
C11 C10 C9 114.2(5)
C11 C10 H10A 108.7
C9 C10 H10A 108.7
C11 C10 H10B 108.7
C9 C10 H10B 108.7
H10A C10 H10B 107.6
C12 C11 C10 110.5(5)
C12 C11 H11A 109.6
C10 C11 H11A 109.6
C12 C11 H11B 109.6
C10 C11 H11B 109.6
H11A C11 H11B 108.1
C11 C12 C13 112.0(6)
C11 C12 H12A 109.2
C13 C12 H12A 109.2
C11 C12 H12B 109.2
C13 C12 H12B 109.2
H12A C12 H12B 107.9
C12 C13 C14 110.6(5)
C12 C13 H13A 109.5
C14 C13 H13A 109.5
C12 C13 H13B 109.5
C14 C13 H13B 109.5
H13A C13 H13B 108.1
C5 C14 C9 114.9(5)
C5 C14 C13 116.1(4)
C9 C14 C13 113.0(4)
C5 C14 H14 103.6
C9 C14 H14 103.6
C13 C14 H14 103.6
C16 C15 C9 129.4(5)
C16 C15 H15 115.3
C9 C15 H15 115.3
C15 C16 H16A 120.0
C15 C16 H16B 120.0
H16A C16 H16B 120.0
Cl3A C17 Cl2 133.4(7)
Cl3A C17 Cl3 28.6(6)
Cl2 C17 Cl3 121.0(5)
Cl3A C17 Cl1 114.0(7)
Cl2 C17 Cl1 112.1(5)
Cl3 C17 Cl1 113.4(5)
Cl3A C17 Cl2A 114.0(8)
Cl2 C17 Cl2A 32.3(4)
Cl3 C17 Cl2A 92.4(6)
Cl1 C17 Cl2A 117.7(7)
Cl3A C17 H17 74.4
Cl2 C17 H17 102.4
Cl3 C17 H17 102.4
Cl1 C17 H17 102.4
Cl2A C17 H17 127.0
C1A O1A C3A 104.8(4)
C4A O2A H2A 109.5
C1A N1A C2A 104.0(4)
N1A C1A O1A 113.7(4)
N1A C1A C4A 127.7(5)
O1A C1A C4A 118.4(4)
C3A C2A N1A 109.7(4)
C3A C2A H2B 125.1
N1A C2A H2B 125.1
C2A C3A O1A 107.8(5)
C2A C3A H3A 126.1
O1A C3A H3A 126.1
O2A C4A C1A 107.1(4)
O2A C4A C5A 109.8(4)
C1A C4A C5A 114.0(4)
O2A C4A H4A 108.6
C1A C4A H4A 108.6
C5A C4A H4A 108.6
C14A C5A C4A 116.4(4)
C14A C5A C6A 109.0(4)
C4A C5A C6A 110.3(5)
C14A C5A H5A 106.9
C4A C5A H5A 106.9
C6A C5A H5A 106.9
C7A C6A C5A 111.3(4)
C7A C6A H6A1 109.4
C5A C6A H6A1 109.4
C7A C6A H6A2 109.4
C5A C6A H6A2 109.4
H6A1 C6A H6A2 108.0
C8A C7A C6A 111.0(5)
C8A C7A H7A1 109.4
C6A C7A H7A1 109.4
C8A C7A H7A2 109.4
C6A C7A H7A2 109.4
H7A1 C7A H7A2 108.0
C7A C8A C9A 113.2(5)
C7A C8A H8A1 108.9
C9A C8A H8A1 108.9
C7A C8A H8A2 108.9
C9A C8A H8A2 108.9
H8A1 C8A H8A2 107.7
C15A C9A C8A 112.2(5)
C15A C9A C14A 111.8(4)
C8A C9A C14A 108.5(4)
C15A C9A C10A 107.9(4)
C8A C9A C10A 107.6(4)
C14A C9A C10A 108.8(5)
C11A C10A C9A 113.0(5)
C11A C10A H10C 109.0
C9A C10A H10C 109.0
C11A C10A H10D 109.0
C9A C10A H10D 109.0
H10C C10A H10D 107.8
C12A C11A C10A 111.8(5)
C12A C11A H11C 109.3
C10A C11A H11C 109.3
C12A C11A H11D 109.3
C10A C11A H11D 109.3
H11C C11A H11D 107.9
C11A C12A C13A 111.4(6)
C11A C12A H12C 109.3
C13A C12A H12C 109.3
C11A C12A H12D 109.3
C13A C12A H12D 109.3
H12C C12A H12D 108.0
C12A C13A C14A 110.9(5)
C12A C13A H13C 109.5
C14A C13A H13C 109.5
C12A C13A H13D 109.5
C14A C13A H13D 109.5
H13C C13A H13D 108.0
C5A C14A C13A 116.1(4)
C5A C14A C9A 114.7(5)
C13A C14A C9A 112.8(4)
C5A C14A H14A 103.8
C13A C14A H14A 103.8
C9A C14A H14A 103.8
C16A C15A C9A 127.5(5)
C16A C15A H15A 116.2
C9A C15A H15A 116.2
C15A C16A H16C 120.0
C15A C16A H16D 120.0
H16C C16A H16D 120.0

loop_
_geom_bond_atom_site_label_1
_geom_bond_atom_site_label_2
_geom_bond_distance
Cl1 C17 1.752(8)
Cl3 C17 1.708(8)
Cl2 C17 1.649(8)
O1 C1 1.338(6)
O1 C3 1.383(6)
O2 C4 1.425(6)
O2 H2 0.8400
N1 C1 1.302(6)
N1 C2 1.405(7)
C1 C4 1.503(6)
C2 C3 1.335(8)
C2 H2C 0.9500
C3 H3 0.9500
C4 C5 1.557(8)
C4 H4 1.0000
C5 C14 1.531(8)
C5 C6 1.542(7)
C5 H5 1.0000
C6 C7 1.500(8)
C6 H6A 0.9900
C6 H6B 0.9900
C7 C8 1.504(8)
C7 H7A 0.9900
C7 H7B 0.9900
C8 C9 1.541(7)
C8 H8A 0.9900
C8 H8B 0.9900
C9 C15 1.527(8)
C9 C14 1.532(8)
C9 C10 1.550(8)
C10 C11 1.523(8)
C10 H10A 0.9900
C10 H10B 0.9900
C11 C12 1.506(10)
C11 H11A 0.9900
C11 H11B 0.9900
C12 C13 1.527(9)
C12 H12A 0.9900
C12 H12B 0.9900
C13 C14 1.553(7)
C13 H13A 0.9900
C13 H13B 0.9900
C14 H14 1.0000
C15 C16 1.308(8)
C15 H15 0.9500
C16 H16A 0.9500
C16 H16B 0.9500
C17 Cl3A 1.615(12)
C17 Cl2A 1.808(12)
C17 H17 1.0000
O1A C1A 1.349(6)
O1A C3A 1.386(6)
O2A C4A 1.430(5)
O2A H2A 0.8400
N1A C1A 1.303(6)
N1A C2A 1.406(7)
C1A C4A 1.501(6)
C2A C3A 1.321(8)
C2A H2B 0.9500
C3A H3A 0.9500
C4A C5A 1.535(8)
C4A H4A 1.0000
C5A C14A 1.527(7)
C5A C6A 1.540(7)
C5A H5A 1.0000
C6A C7A 1.532(8)
C6A H6A1 0.9900
C6A H6A2 0.9900
C7A C8A 1.508(8)
C7A H7A1 0.9900
C7A H7A2 0.9900
C8A C9A 1.544(7)
C8A H8A1 0.9900
C8A H8A2 0.9900
C9A C15A 1.521(8)
C9A C14A 1.546(8)
C9A C10A 1.559(8)
C10A C11A 1.530(8)
C10A H10C 0.9900
C10A H10D 0.9900
C11A C12A 1.520(10)
C11A H11C 0.9900
C11A H11D 0.9900
C12A C13A 1.528(8)
C12A H12C 0.9900
C12A H12D 0.9900
C13A C14A 1.541(7)
C13A H13C 0.9900
C13A H13D 0.9900
C14A H14A 1.0000
C15A C16A 1.320(8)
C15A H15A 0.9500
C16A H16C 0.9500
C16A H16D 0.9500

loop_
_geom_torsion_atom_site_label_1
_geom_torsion_atom_site_label_2
_geom_torsion_atom_site_label_3
_geom_torsion_atom_site_label_4
_geom_torsion
C2 N1 C1 O1 -0.3(6)
C2 N1 C1 C4 -177.4(5)
C3 O1 C1 N1 1.1(6)
C3 O1 C1 C4 178.4(4)
C1 N1 C2 C3 -0.6(6)
N1 C2 C3 O1 1.2(6)
C1 O1 C3 C2 -1.3(6)
N1 C1 C4 O2 111.7(5)
O1 C1 C4 O2 -65.3(6)
N1 C1 C4 C5 -128.6(5)
O1 C1 C4 C5 54.5(6)
O2 C4 C5 C14 177.0(4)
C1 C4 C5 C14 58.9(6)
O2 C4 C5 C6 -59.1(5)
C1 C4 C5 C6 -177.1(4)
C14 C5 C6 C7 55.1(7)
C4 C5 C6 C7 -74.0(6)
C5 C6 C7 C8 -56.3(7)
C6 C7 C8 C9 55.4(7)
C7 C8 C9 C15 72.4(6)
C7 C8 C9 C14 -52.5(7)
C7 C8 C9 C10 -169.9(5)
C15 C9 C10 C11 -68.5(7)
C14 C9 C10 C11 53.9(6)
C8 C9 C10 C11 171.2(5)
C9 C10 C11 C12 -55.9(7)
C10 C11 C12 C13 55.7(7)
C11 C12 C13 C14 -55.5(7)
C6 C5 C14 C9 -54.9(6)
C4 C5 C14 C9 69.4(6)
C6 C5 C14 C13 170.1(5)
C4 C5 C14 C13 -65.6(6)
C15 C9 C14 C5 -70.5(6)
C8 C9 C14 C5 53.3(6)
C10 C9 C14 C5 170.7(4)
C15 C9 C14 C13 65.9(6)
C8 C9 C14 C13 -170.3(5)
C10 C9 C14 C13 -52.9(6)
C12 C13 C14 C5 -169.1(5)
C12 C13 C14 C9 55.0(7)
C14 C9 C15 C16 147.0(6)
C8 C9 C15 C16 24.8(8)
C10 C9 C15 C16 -93.6(7)
C2A N1A C1A O1A -0.2(6)
C2A N1A C1A C4A -174.4(5)
C3A O1A C1A N1A -0.3(6)
C3A O1A C1A C4A 174.5(4)
C1A N1A C2A C3A 0.7(6)
N1A C2A C3A O1A -0.9(6)
C1A O1A C3A C2A 0.7(6)
N1A C1A C4A O2A 111.5(6)
O1A C1A C4A O2A -62.4(6)
N1A C1A C4A C5A -126.8(6)
O1A C1A C4A C5A 59.2(6)
O2A C4A C5A C14A -177.3(4)
C1A C4A C5A C14A 62.6(6)
O2A C4A C5A C6A -52.4(5)
C1A C4A C5A C6A -172.6(4)
C14A C5A C6A C7A 55.8(6)
C4A C5A C6A C7A -73.1(6)
C5A C6A C7A C8A -57.4(6)
C6A C7A C8A C9A 56.5(6)
C7A C8A C9A C15A 71.0(6)
C7A C8A C9A C14A -53.0(7)
C7A C8A C9A C10A -170.5(5)
C15A C9A C10A C11A -68.3(7)
C8A C9A C10A C11A 170.5(5)
C14A C9A C10A C11A 53.2(6)
C9A C10A C11A C12A -54.7(7)
C10A C11A C12A C13A 55.0(7)
C11A C12A C13A C14A -55.5(7)
C4A C5A C14A C13A -64.3(7)
C6A C5A C14A C13A 170.2(5)
C4A C5A C14A C9A 70.0(6)
C6A C5A C14A C9A -55.5(6)
C12A C13A C14A C5A -168.5(5)
C12A C13A C14A C9A 56.3(7)
C15A C9A C14A C5A -70.8(5)
C8A C9A C14A C5A 53.4(6)
C10A C9A C14A C5A 170.1(4)
C15A C9A C14A C13A 65.0(6)
C8A C9A C14A C13A -170.8(5)
C10A C9A C14A C13A -54.1(6)
C8A C9A C15A C16A 21.7(8)
C14A C9A C15A C16A 143.8(6)
C10A C9A C15A C16A -96.6(7)
